data_4115083
loop_
_publ_author_name
'Dewain K. Garner'
'Sarah B. Fitch'
'Lenore H. McAlexander'
'Lisa M. Bezold'
'Atta M. Arif'
'Lisa M. Berreau'

_publ_section_title
;
 Mononuclear Nitrogen/Sulfur-Ligated Zinc Methoxide and Hydroxide
 Complexes: Investigating Ligand Effects on the Hydrolytic Stability of
 Zinc Alkoxide Species
;
_journal_name_full 'Journal of the American Chemical Society'
_journal_page_first 9970
_journal_page_last 9971
_journal_paper_doi 10.1021/ja0271274
_journal_volume 124
_journal_year 2002
_chemical_formula_sum 'C27.5 H48 Cl N5 O5.5 S Zn'
_chemical_formula_weight 669.59
_chemical_name_systematic
;
 ?
;
_space_group_IT_number 2
_symmetry_cell_setting triclinic
_symmetry_space_group_name_Hall '-P 1'
_symmetry_space_group_name_H-M 'P -1'
_atom_sites_solution_hydrogens geom
_atom_sites_solution_primary direct
_atom_sites_solution_secondary difmap
_audit_creation_method SHELXL-97
_cell_angle_alpha 89.7437(8)
_cell_angle_beta 67.8568(10)
_cell_angle_gamma 78.8226(6)
_cell_formula_units_Z 4
_cell_length_a 14.6173(2)
_cell_length_b 14.6257(3)
_cell_length_c 17.0537(2)
_cell_measurement_reflns_used 10675
_cell_measurement_temperature 150(1)
_cell_measurement_theta_max 27.485
_cell_measurement_theta_min 1.018
_cell_volume 3303.47(9)
_computing_cell_refinement DENZO-MSN
_computing_data_collection 'Nonius COLLECT'
_computing_data_reduction DENZO-SMN
_computing_molecular_graphics 'WinGX, Ortep3'
_computing_structure_refinement 'SHELXL-97 (Sheldrick, 1997)'
_computing_structure_solution SIR97
_diffrn_ambient_temperature 150(1)
_diffrn_measured_fraction_theta_full 0.970
_diffrn_measured_fraction_theta_max 0.970
_diffrn_measurement_device_type 'Nonius KappaCCD Diffractometer'
_diffrn_measurement_method 'Phi plus Omega scan'
_diffrn_radiation_monochromator graphite
_diffrn_radiation_source 'fine-focus sealed tube'
_diffrn_radiation_type MoK\a
_diffrn_radiation_wavelength 0.71073
_diffrn_reflns_av_R_equivalents 0.0224
_diffrn_reflns_av_sigmaI/netI 0.0501
_diffrn_reflns_limit_h_max 18
_diffrn_reflns_limit_h_min -16
_diffrn_reflns_limit_k_max 18
_diffrn_reflns_limit_k_min -18
_diffrn_reflns_limit_l_max 21
_diffrn_reflns_limit_l_min -21
_diffrn_reflns_number 23331
_diffrn_reflns_theta_full 27.48
_diffrn_reflns_theta_max 27.48
_diffrn_reflns_theta_min 2.93
_diffrn_standards_decay_% <2.0
_exptl_absorpt_coefficient_mu 0.931
_exptl_absorpt_correction_T_max 0.8356
_exptl_absorpt_correction_T_min 0.7675
_exptl_absorpt_correction_type multi-scan
_exptl_absorpt_process_details 'DENZO-SMN (Otwinowski & Minor, 1997)'
_exptl_crystal_colour yellow
_exptl_crystal_density_diffrn 1.346
_exptl_crystal_description prism
_exptl_crystal_F_000 1420
_exptl_crystal_size_max 0.30
_exptl_crystal_size_mid 0.25
_exptl_crystal_size_min 0.20
_refine_diff_density_max 0.542
_refine_diff_density_min -0.554
_refine_diff_density_rms 0.059
_refine_ls_extinction_method none
_refine_ls_goodness_of_fit_ref 1.036
_refine_ls_hydrogen_treatment mixed
_refine_ls_matrix_type full
_refine_ls_number_parameters 1093
_refine_ls_number_reflns 14654
_refine_ls_number_restraints 0
_refine_ls_restrained_S_all 1.036
_refine_ls_R_factor_all 0.0538
_refine_ls_R_factor_gt 0.0365
_refine_ls_shift/su_max 0.001
_refine_ls_shift/su_mean 0.000
_refine_ls_structure_factor_coef Fsqd
_refine_ls_weighting_details 'calc w=1/[\s^2^(Fo^2^)+(0.0275P)^2^+1.8944P] where P=(Fo^2^+2Fc^2^)/3'
_refine_ls_weighting_scheme calc
_refine_ls_wR_factor_gt 0.0842
_refine_ls_wR_factor_ref 0.0931
_reflns_number_gt 11538
_reflns_number_total 14654
_reflns_threshold_expression >2sigma(I)
_cod_data_source_file ja0271274_s1_1.cif
_cod_data_source_block usu041
_cod_original_formula_sum 'C27.50 H48 Cl N5 O5.50 S Zn'
_cod_database_code 4115083

loop_
_symmetry_equiv_pos_as_xyz
'x, y, z'
'-x, -y, -z'

loop_
_atom_site_label
_atom_site_type_symbol
_atom_site_fract_x
_atom_site_fract_y
_atom_site_fract_z
_atom_site_U_iso_or_equiv
_atom_site_adp_type
_atom_site_occupancy
_atom_site_symmetry_multiplicity
_atom_site_calc_flag
_atom_site_refinement_flags
_atom_site_disorder_assembly
_atom_site_disorder_group
Zn1 Zn 0.687693(16) 0.233911(15) 0.369704(13) 0.01854(6) Uani 1 1 d . . .
Zn2 Zn 0.298066(16) 0.781596(15) 0.137916(13) 0.02004(6) Uani 1 1 d . . .
Cl1 Cl 0.27815(4) 0.12790(4) 0.38866(3) 0.03266(12) Uani 1 1 d . . .
Cl2 Cl 0.31221(4) 0.10363(4) 0.86909(3) 0.03249(12) Uani 1 1 d . . .
S1 S 0.65907(4) 0.23983(4) 0.23462(3) 0.02431(11) Uani 1 1 d . . .
S1A S 0.32183(4) 0.78504(4) 0.27524(3) 0.02756(12) Uani 1 1 d . . .
O1 O 0.75873(10) 0.33731(9) 0.34739(8) 0.0232(3) Uani 1 1 d . . .
O1A O 0.23649(11) 0.67243(10) 0.15833(9) 0.0254(3) Uani 1 1 d . . .
O2 O 0.33415(15) 0.16401(15) 0.31131(12) 0.0586(5) Uani 1 1 d . . .
O2A O 0.36161(15) 0.14750(15) 0.79412(12) 0.0588(6) Uani 1 1 d . . .
O3 O 0.19679(15) 0.09363(16) 0.37968(15) 0.0643(6) Uani 1 1 d . . .
O3A O 0.22783(13) 0.07243(14) 0.86269(12) 0.0505(5) Uani 1 1 d . . .
O4 O 0.34240(13) 0.05224(11) 0.40800(11) 0.0407(4) Uani 1 1 d . . .
O4A O 0.28049(15) 0.16789(13) 0.94133(12) 0.0560(5) Uani 1 1 d . . .
O5 O 0.24074(19) 0.19987(13) 0.45597(13) 0.0712(7) Uani 1 1 d . . .
O5A O 0.38276(15) 0.02379(12) 0.87687(12) 0.0472(4) Uani 1 1 d . . .
O6 O -0.0186(3) 0.7442(2) 0.4426(3) 0.1323(14) Uani 1 1 d . . .
H6 H -0.0697 0.7698 0.4849 0.199 Uiso 1 1 calc R . .
N1 N 0.60330(12) 0.11992(11) 0.38928(10) 0.0216(3) Uani 1 1 d . . .
N1A N 0.37070(13) 0.90220(12) 0.11817(10) 0.0243(4) Uani 1 1 d . . .
N2 N 0.57715(12) 0.27393(11) 0.49168(10) 0.0203(3) Uani 1 1 d . . .
N2A N 0.18094(12) 0.88397(11) 0.13071(10) 0.0210(3) Uani 1 1 d . . .
N3 N 0.65899(14) 0.38122(12) 0.52031(12) 0.0256(4) Uani 1 1 d . . .
N3A N 0.05904(14) 0.79606(14) 0.18180(12) 0.0311(4) Uani 1 1 d . . .
N4 N 0.80089(12) 0.12210(11) 0.36718(10) 0.0204(3) Uani 1 1 d . . .
N4A N 0.41507(12) 0.74164(11) 0.01813(10) 0.0211(3) Uani 1 1 d . . .
N5 N 0.93164(13) 0.20115(13) 0.31425(11) 0.0270(4) Uani 1 1 d . . .
N5A N 0.34690(14) 0.62340(12) -0.01174(12) 0.0273(4) Uani 1 1 d . . .
C1 C 0.7904(2) 0.1578(2) 0.07544(15) 0.0390(6) Uani 1 1 d . . .
C1A C 0.1810(3) 0.8566(2) 0.43524(17) 0.0502(7) Uani 1 1 d . . .
C2 C 0.78332(17) 0.17492(17) 0.16498(13) 0.0293(5) Uani 1 1 d . . .
C2A C 0.19294(18) 0.83921(18) 0.34423(14) 0.0326(5) Uani 1 1 d . . .
C3 C 0.58295(17) 0.15233(17) 0.25249(14) 0.0296(5) Uani 1 1 d . . .
C3A C 0.38477(19) 0.88307(18) 0.25874(15) 0.0347(5) Uani 1 1 d . . .
C4 C 0.60555(18) 0.07836(16) 0.30934(14) 0.0284(5) Uani 1 1 d . . .
C4A C 0.35908(19) 0.94989(17) 0.19880(15) 0.0323(5) Uani 1 1 d . . .
C5 C 0.49995(15) 0.16093(15) 0.44897(13) 0.0242(4) Uani 1 1 d . . .
C5A C 0.32035(16) 0.96440(15) 0.07140(14) 0.0267(4) Uani 1 1 d . . .
C6 C 0.50266(15) 0.22438(14) 0.51724(12) 0.0227(4) Uani 1 1 d . . .
C6A C 0.20929(15) 0.96449(14) 0.10067(12) 0.0239(4) Uani 1 1 d . . .
C7 C 0.43397(16) 0.23091(15) 0.59904(13) 0.0282(4) Uani 1 1 d . . .
C7A C 0.14350(18) 1.03965(16) 0.09054(14) 0.0328(5) Uani 1 1 d . . .
C8 C 0.43901(17) 0.29342(15) 0.65799(13) 0.0299(5) Uani 1 1 d . . .
C8A C 0.04444(18) 1.03130(17) 0.10911(15) 0.0376(6) Uani 1 1 d . A .
C9 C 0.51203(16) 0.34525(15) 0.63362(13) 0.0275(4) Uani 1 1 d . . .
C9A C 0.01314(17) 0.95158(17) 0.13919(14) 0.0321(5) Uani 1 1 d . . .
C10 C 0.58329(15) 0.33448(13) 0.54905(12) 0.0212(4) Uani 1 1 d . . .
C10A C 0.08281(15) 0.87664(14) 0.15104(12) 0.0246(4) Uani 1 1 d . A .
C11 C 0.69701(17) 0.42786(14) 0.57310(14) 0.0263(4) Uani 1 1 d . . .
C11A C -0.0403(2) 0.7736(2) 0.2173(2) 0.0292(7) Uani 0.830(5) 1 d P A 1
H11C H -0.0910 0.8294 0.2175 0.035 Uiso 0.830(5) 1 calc PR A 1
H11D H -0.0548 0.7592 0.2771 0.035 Uiso 0.830(5) 1 calc PR A 1
C11' C -0.0455(16) 0.7876(14) 0.1917(13) 0.034(5) Uiso 0.170(5) 1 d P A 2
H11E H -0.0515 0.7857 0.1359 0.041 Uiso 0.170(5) 1 calc PR A 2
H11F H -0.0966 0.8407 0.2285 0.041 Uiso 0.170(5) 1 calc PR A 2
C12 C 0.67386(17) 0.53529(14) 0.57665(13) 0.0293(5) Uani 1 1 d . . .
C12A C -0.0526(2) 0.6916(2) 0.1700(2) 0.0395(8) Uani 0.830(5) 1 d P A 1
C12' C -0.0593(14) 0.6896(13) 0.2356(12) 0.054(5) Uiso 0.170(5) 1 d P A 2
C13 C 0.7142(2) 0.56829(19) 0.48725(16) 0.0417(6) Uani 1 1 d . . .
C13A C 0.0220(2) 0.60482(19) 0.1660(2) 0.0647(9) Uani 1 1 d . A 1
H13D H 0.0904 0.6145 0.1342 0.097 Uiso 1 1 calc R A 1
H13E H 0.0096 0.5533 0.1375 0.097 Uiso 1 1 calc R A 1
H13F H 0.0151 0.5895 0.2237 0.097 Uiso 1 1 calc R A 1
C14 C 0.7256(3) 0.57051(19) 0.6298(2) 0.0457(7) Uani 1 1 d . . .
C14A C -0.0394(3) 0.7143(3) 0.0792(2) 0.0607(11) Uani 0.830(5) 1 d P A 1
H14D H 0.0263 0.7312 0.0504 0.091 Uiso 0.830(5) 1 calc PR A 1
H14F H -0.0933 0.7667 0.0806 0.091 Uiso 0.830(5) 1 calc PR A 1
H14E H -0.0429 0.6594 0.0484 0.091 Uiso 0.830(5) 1 calc PR A 1
C14' C -0.0338(14) 0.6783(13) 0.3103(11) 0.060(5) Uiso 0.170(5) 1 d P A 2
H14G H 0.0299 0.6982 0.2994 0.090 Uiso 0.170(5) 1 calc PR A 2
H14H H -0.0266 0.6125 0.3229 0.090 Uiso 0.170(5) 1 calc PR A 2
H14I H -0.0877 0.7166 0.3588 0.090 Uiso 0.170(5) 1 calc PR A 2
C15 C 0.5601(2) 0.57317(19) 0.61789(19) 0.0445(6) Uani 1 1 d . . .
C15A C -0.1607(3) 0.6771(3) 0.2217(3) 0.0687(10) Uani 1 1 d . . .
C16 C 0.65534(16) 0.05031(14) 0.42993(13) 0.0251(4) Uani 1 1 d . . .
C16A C 0.47747(16) 0.86485(16) 0.06342(14) 0.0284(5) Uani 1 1 d . . .
C17 C 0.76821(15) 0.04208(14) 0.39305(12) 0.0231(4) Uani 1 1 d . . .
C17A C 0.48446(15) 0.79646(14) -0.00554(13) 0.0238(4) Uani 1 1 d . . .
C18 C 0.83186(17) -0.04030(15) 0.39243(14) 0.0296(5) Uani 1 1 d . . .
C18A C 0.55704(16) 0.79009(16) -0.08599(13) 0.0286(5) Uani 1 1 d . . .
C19 C 0.93407(17) -0.04048(16) 0.36822(14) 0.0328(5) Uani 1 1 d . . .
C19A C 0.56060(17) 0.72201(16) -0.14504(14) 0.0300(5) Uani 1 1 d . . .
C20 C 0.96949(17) 0.03954(15) 0.34366(14) 0.0303(5) Uani 1 1 d . . .
C20A C 0.49243(16) 0.66527(15) -0.12243(13) 0.0282(5) Uani 1 1 d . . .
C21 C 0.90154(15) 0.12171(14) 0.34121(12) 0.0230(4) Uani 1 1 d . . .
C21A C 0.41767(15) 0.67560(14) -0.03921(12) 0.0228(4) Uani 1 1 d . . .
C22 C 1.03657(16) 0.20999(17) 0.28786(16) 0.0319(5) Uani 1 1 d . . .
C22A C 0.31415(18) 0.57093(15) -0.06520(14) 0.0291(5) Uani 1 1 d . . .
C23 C 1.05330(17) 0.30496(17) 0.25382(16) 0.0380(5) Uani 1 1 d . . .
C23A C 0.34292(19) 0.46469(15) -0.06666(14) 0.0324(5) Uani 1 1 d . . .
C24 C 0.9952(3) 0.3835(2) 0.3241(2) 0.0520(7) Uani 1 1 d . . .
C24A C 0.3076(3) 0.43229(19) 0.02347(17) 0.0467(7) Uani 1 1 d . . .
C25 C 1.0215(2) 0.3210(2) 0.17869(18) 0.0442(6) Uani 1 1 d . . .
C25A C 0.2943(3) 0.4227(2) -0.1179(2) 0.0508(7) Uani 1 1 d . . .
C26 C 1.1668(2) 0.3028(3) 0.2244(3) 0.0636(9) Uani 1 1 d . . .
C26A C 0.4591(2) 0.4321(2) -0.10950(19) 0.0479(7) Uani 1 1 d . . .
C27 C 0.73746(19) 0.41244(16) 0.30110(16) 0.0317(5) Uani 1 1 d . . .
C27A C 0.25062(19) 0.60405(17) 0.21290(15) 0.0313(5) Uani 1 1 d . . .
C28 C -0.0159(4) 0.6497(3) 0.4360(3) 0.1118(16) Uani 1 1 d . . .
H28A H -0.0152 0.6225 0.4885 0.168 Uiso 1 1 calc R . .
H28B H 0.0452 0.6195 0.3880 0.168 Uiso 1 1 calc R . .
H28C H -0.0756 0.6398 0.4268 0.168 Uiso 1 1 calc R . .
H1A H 0.779(2) 0.217(2) 0.0484(17) 0.050(8) Uiso 1 1 d . . .
H1B H 0.740(3) 0.116(2) 0.075(2) 0.078(11) Uiso 1 1 d . . .
H1C H 0.854(2) 0.125(2) 0.0416(17) 0.049(8) Uiso 1 1 d . . .
H1D H 0.198(2) 0.795(2) 0.459(2) 0.069(10) Uiso 1 1 d . . .
H1E H 0.221(3) 0.902(2) 0.437(2) 0.071(10) Uiso 1 1 d . . .
H1F H 0.108(3) 0.885(2) 0.469(2) 0.085(11) Uiso 1 1 d . . .
H2A H 0.8260(19) 0.2142(17) 0.1672(15) 0.035(7) Uiso 1 1 d . . .
H2B H 0.7941(19) 0.1142(18) 0.1905(15) 0.039(7) Uiso 1 1 d . . .
H2C H 0.1535(19) 0.7953(18) 0.3413(15) 0.036(7) Uiso 1 1 d . . .
H2D H 0.176(2) 0.9003(19) 0.3218(16) 0.045(7) Uiso 1 1 d . . .
H3A H 0.5922(18) 0.1264(16) 0.1993(15) 0.033(6) Uiso 1 1 d . . .
H3B H 0.516(2) 0.1855(18) 0.2768(16) 0.043(7) Uiso 1 1 d . . .
H3C H 0.454(2) 0.8548(18) 0.2376(16) 0.045(7) Uiso 1 1 d . . .
H3D H 0.3667(18) 0.9151(17) 0.3116(16) 0.039(7) Uiso 1 1 d . . .
H3N H 0.6961(18) 0.3715(16) 0.4709(16) 0.030(7) Uiso 1 1 d . . .
H3NA H 0.107(2) 0.7522(19) 0.1799(16) 0.042(8) Uiso 1 1 d . . .
H4A H 0.6717(17) 0.0391(15) 0.2793(13) 0.023(6) Uiso 1 1 d . . .
H4B H 0.5572(19) 0.0434(17) 0.3233(14) 0.033(6) Uiso 1 1 d . . .
H4C H 0.3996(19) 0.9915(17) 0.1885(15) 0.035(7) Uiso 1 1 d . . .
H4D H 0.2892(19) 0.9807(16) 0.2258(14) 0.032(6) Uiso 1 1 d . . .
H5A H 0.4628(18) 0.1982(17) 0.4199(15) 0.034(6) Uiso 1 1 d . . .
H5B H 0.4619(17) 0.1149(16) 0.4744(14) 0.026(6) Uiso 1 1 d . . .
H5C H 0.3503(18) 0.9424(16) 0.0132(15) 0.032(6) Uiso 1 1 d . . .
H5D H 0.3293(18) 1.0242(18) 0.0745(14) 0.032(6) Uiso 1 1 d . . .
H5N H 0.8897(18) 0.2473(17) 0.3186(14) 0.026(6) Uiso 1 1 d . . .
H5NA H 0.310(2) 0.6334(18) 0.0398(17) 0.042(8) Uiso 1 1 d . . .
H7 H 0.3838(18) 0.1961(16) 0.6153(14) 0.029(6) Uiso 1 1 d . . .
H7A H 0.170(2) 1.0894(19) 0.0673(16) 0.044(7) Uiso 1 1 d . . .
H8 H 0.3933(17) 0.3012(15) 0.7133(15) 0.027(6) Uiso 1 1 d . . .
H8A H -0.001(2) 1.080(2) 0.1003(16) 0.049(8) Uiso 1 1 d . . .
H9 H 0.5162(18) 0.3879(18) 0.6708(15) 0.037(7) Uiso 1 1 d . . .
H9A H -0.049(2) 0.9440(18) 0.1508(16) 0.042(7) Uiso 1 1 d . . .
H11A H 0.6726(17) 0.4071(15) 0.6291(15) 0.026(6) Uiso 1 1 d . . .
H11B H 0.7708(18) 0.4062(16) 0.5484(14) 0.031(6) Uiso 1 1 d . . .
H13A H 0.676(3) 0.552(2) 0.453(2) 0.075(10) Uiso 1 1 d . . .
H13B H 0.785(2) 0.5419(17) 0.4595(15) 0.035(7) Uiso 1 1 d . . .
H13C H 0.705(2) 0.637(2) 0.4906(16) 0.048(8) Uiso 1 1 d . . .
H14A H 0.801(2) 0.545(2) 0.6043(19) 0.061(9) Uiso 1 1 d . . .
H14B H 0.712(2) 0.636(2) 0.6345(16) 0.045(7) Uiso 1 1 d . . .
H14C H 0.702(2) 0.554(2) 0.682(2) 0.065(10) Uiso 1 1 d . . .
H15A H 0.528(2) 0.550(2) 0.587(2) 0.062(10) Uiso 1 1 d . . .
H15B H 0.530(2) 0.551(2) 0.678(2) 0.059(9) Uiso 1 1 d . . .
H15C H 0.547(2) 0.639(2) 0.6195(18) 0.063(9) Uiso 1 1 d . . .
H15D H -0.175(2) 0.6726(19) 0.2855(19) 0.047(8) Uiso 1 1 d . . .
H15E H -0.212(4) 0.732(3) 0.222(3) 0.128(17) Uiso 1 1 d . . .
H15F H -0.174(3) 0.622(3) 0.191(3) 0.129(16) Uiso 1 1 d . . .
H16A H 0.6303(17) 0.0694(16) 0.4917(15) 0.031(6) Uiso 1 1 d . . .
H16B H 0.6371(17) -0.0075(17) 0.4283(14) 0.028(6) Uiso 1 1 d . . .
H16C H 0.5121(18) 0.8344(17) 0.0966(15) 0.035(6) Uiso 1 1 d . . .
H16D H 0.5099(18) 0.9146(17) 0.0411(14) 0.033(6) Uiso 1 1 d . . .
H18 H 0.8050(18) -0.0916(17) 0.4111(14) 0.032(6) Uiso 1 1 d . . .
H18A H 0.6023(18) 0.8316(17) -0.1023(15) 0.034(6) Uiso 1 1 d . . .
H19 H 0.9791(19) -0.0974(18) 0.3712(15) 0.042(7) Uiso 1 1 d . . .
H19A H 0.6093(18) 0.7139(16) -0.2004(15) 0.033(6) Uiso 1 1 d . . .
H20 H 1.038(2) 0.0412(18) 0.3267(16) 0.042(7) Uiso 1 1 d . . .
H20A H 0.4954(19) 0.6195(18) -0.1610(16) 0.041(7) Uiso 1 1 d . . .
H22A H 1.0768(17) 0.1598(16) 0.2431(14) 0.029(6) Uiso 1 1 d . . .
H22B H 1.0549(19) 0.1988(17) 0.3357(16) 0.037(7) Uiso 1 1 d . . .
H22C H 0.230(2) 0.5800(19) -0.0397(17) 0.051(8) Uiso 1 1 d . . .
H22D H 0.344(2) 0.5888(19) -0.1274(17) 0.050(8) Uiso 1 1 d . . .
H24A H 0.922(2) 0.386(2) 0.3461(17) 0.054(8) Uiso 1 1 d . . .
H24B H 1.022(3) 0.369(2) 0.374(2) 0.087(11) Uiso 1 1 d . . .
H24C H 1.011(2) 0.438(2) 0.3010(19) 0.065(9) Uiso 1 1 d . . .
H24D H 0.340(3) 0.461(2) 0.061(2) 0.086(11) Uiso 1 1 d . . .
H24E H 0.319(2) 0.368(2) 0.0238(18) 0.057(9) Uiso 1 1 d . . .
H24F H 0.232(3) 0.454(2) 0.0485(19) 0.065(10) Uiso 1 1 d . . .
H25A H 1.057(2) 0.268(2) 0.134(2) 0.065(9) Uiso 1 1 d . . .
H25B H 1.031(2) 0.380(2) 0.1533(19) 0.064(9) Uiso 1 1 d . . .
H25C H 0.952(2) 0.324(2) 0.1938(19) 0.061(9) Uiso 1 1 d . . .
H25D H 0.318(2) 0.438(2) -0.173(2) 0.060(9) Uiso 1 1 d . . .
H25E H 0.315(2) 0.358(2) -0.1221(16) 0.046(8) Uiso 1 1 d . . .
H25F H 0.215(3) 0.445(3) -0.091(2) 0.093(12) Uiso 1 1 d . . .
H26A H 1.181(2) 0.294(2) 0.272(2) 0.060(10) Uiso 1 1 d . . .
H26B H 1.200(3) 0.255(2) 0.178(2) 0.072(11) Uiso 1 1 d . . .
H26C H 1.180(2) 0.367(2) 0.203(2) 0.071(10) Uiso 1 1 d . . .
H26D H 0.496(3) 0.461(2) -0.079(2) 0.077(11) Uiso 1 1 d . . .
H26E H 0.483(3) 0.360(3) -0.115(2) 0.085(11) Uiso 1 1 d . . .
H26F H 0.488(2) 0.456(2) -0.173(2) 0.064(9) Uiso 1 1 d . . .
H27A H 0.746(2) 0.395(2) 0.245(2) 0.070(10) Uiso 1 1 d . . .
H27B H 0.7787(19) 0.4580(18) 0.2984(15) 0.039(7) Uiso 1 1 d . . .
H27C H 0.669(2) 0.450(2) 0.3256(17) 0.054(8) Uiso 1 1 d . . .
H27D H 0.224(3) 0.626(2) 0.270(2) 0.078(11) Uiso 1 1 d . . .
H27E H 0.216(2) 0.554(2) 0.2126(17) 0.047(8) Uiso 1 1 d . . .
H27F H 0.321(2) 0.568(2) 0.1931(18) 0.060(9) Uiso 1 1 d . . .

loop_
_atom_site_aniso_label
_atom_site_aniso_U_11
_atom_site_aniso_U_22
_atom_site_aniso_U_33
_atom_site_aniso_U_23
_atom_site_aniso_U_13
_atom_site_aniso_U_12
Zn1 0.01927(11) 0.01778(12) 0.01876(12) 0.00318(8) -0.00646(9) -0.00597(9)
Zn2 0.02018(12) 0.02030(12) 0.02066(12) 0.00262(8) -0.00746(9) -0.00732(9)
Cl1 0.0320(3) 0.0299(3) 0.0363(3) 0.0114(2) -0.0116(2) -0.0103(2)
Cl2 0.0361(3) 0.0324(3) 0.0330(3) 0.0092(2) -0.0134(2) -0.0163(2)
S1 0.0257(3) 0.0269(3) 0.0216(2) 0.00320(19) -0.0104(2) -0.0058(2)
S1A 0.0294(3) 0.0301(3) 0.0259(3) 0.0014(2) -0.0140(2) -0.0054(2)
O1 0.0240(7) 0.0207(7) 0.0254(7) 0.0065(5) -0.0084(6) -0.0081(6)
O1A 0.0284(7) 0.0243(7) 0.0261(7) 0.0085(6) -0.0110(6) -0.0109(6)
O2 0.0518(12) 0.0649(13) 0.0499(12) 0.0328(10) -0.0068(9) -0.0179(10)
O2A 0.0498(11) 0.0666(14) 0.0525(12) 0.0369(10) -0.0089(9) -0.0177(10)
O3 0.0444(11) 0.0784(15) 0.0921(16) 0.0340(12) -0.0430(11) -0.0291(11)
O3A 0.0394(10) 0.0585(12) 0.0607(12) 0.0012(9) -0.0217(9) -0.0214(9)
O4 0.0468(10) 0.0348(9) 0.0505(10) 0.0100(7) -0.0297(8) -0.0089(8)
O4A 0.0622(13) 0.0464(11) 0.0561(12) -0.0104(9) -0.0142(10) -0.0205(10)
O5 0.0968(18) 0.0334(11) 0.0567(13) -0.0037(9) -0.0015(12) -0.0098(11)
O5A 0.0635(12) 0.0345(9) 0.0610(12) 0.0100(8) -0.0418(10) -0.0131(9)
O6 0.092(2) 0.081(2) 0.163(3) 0.022(2) 0.020(2) -0.0177(18)
N1 0.0229(8) 0.0214(8) 0.0217(8) 0.0027(6) -0.0080(7) -0.0082(7)
N1A 0.0253(9) 0.0229(9) 0.0263(9) 0.0002(7) -0.0094(7) -0.0098(7)
N2 0.0204(8) 0.0206(8) 0.0207(8) 0.0033(6) -0.0077(6) -0.0063(7)
N2A 0.0210(8) 0.0212(8) 0.0200(8) 0.0007(6) -0.0063(6) -0.0061(7)
N3 0.0281(9) 0.0262(9) 0.0224(9) -0.0008(7) -0.0073(8) -0.0105(7)
N3A 0.0218(9) 0.0278(10) 0.0420(11) 0.0028(8) -0.0090(8) -0.0079(8)
N4 0.0225(8) 0.0197(8) 0.0188(8) 0.0031(6) -0.0072(6) -0.0055(7)
N4A 0.0204(8) 0.0208(8) 0.0230(8) 0.0033(6) -0.0080(7) -0.0067(7)
N5 0.0189(9) 0.0248(10) 0.0359(10) 0.0068(7) -0.0089(7) -0.0044(8)
N5A 0.0342(10) 0.0260(9) 0.0241(10) 0.0011(7) -0.0105(8) -0.0129(8)
C1 0.0403(14) 0.0485(16) 0.0235(12) -0.0010(10) -0.0094(10) -0.0045(12)
C1A 0.0590(19) 0.0570(19) 0.0296(14) -0.0031(12) -0.0092(13) -0.0168(16)
C2 0.0271(11) 0.0350(13) 0.0236(11) 0.0009(9) -0.0082(9) -0.0050(10)
C2A 0.0319(12) 0.0367(13) 0.0265(11) 0.0008(9) -0.0081(9) -0.0073(10)
C3 0.0289(12) 0.0388(13) 0.0256(11) 0.0019(9) -0.0131(9) -0.0118(10)
C3A 0.0341(13) 0.0435(14) 0.0322(12) -0.0032(10) -0.0159(10) -0.0144(11)
C4 0.0328(12) 0.0286(11) 0.0275(11) -0.0009(9) -0.0116(9) -0.0143(10)
C4A 0.0368(13) 0.0310(12) 0.0331(12) -0.0026(9) -0.0133(10) -0.0162(11)
C5 0.0208(10) 0.0275(11) 0.0258(10) 0.0049(8) -0.0076(8) -0.0112(9)
C5A 0.0313(11) 0.0193(10) 0.0294(12) 0.0043(8) -0.0090(9) -0.0104(9)
C6 0.0211(10) 0.0218(10) 0.0262(10) 0.0052(8) -0.0094(8) -0.0062(8)
C6A 0.0291(11) 0.0204(10) 0.0203(10) 0.0002(7) -0.0062(8) -0.0076(8)
C7 0.0232(10) 0.0309(11) 0.0273(11) 0.0046(8) -0.0040(8) -0.0106(9)
C7A 0.0343(12) 0.0232(11) 0.0325(12) 0.0046(9) -0.0050(10) -0.0030(10)
C8 0.0298(11) 0.0323(12) 0.0203(11) 0.0040(8) -0.0014(9) -0.0066(9)
C8A 0.0311(12) 0.0326(13) 0.0368(13) 0.0054(10) -0.0061(10) 0.0073(10)
C9 0.0312(11) 0.0281(11) 0.0227(10) 0.0000(8) -0.0097(9) -0.0060(9)
C9A 0.0219(11) 0.0369(13) 0.0312(12) 0.0030(9) -0.0055(9) -0.0015(10)
C10 0.0218(9) 0.0180(9) 0.0233(10) 0.0030(7) -0.0088(8) -0.0026(8)
C10A 0.0235(10) 0.0265(11) 0.0210(10) -0.0013(8) -0.0056(8) -0.0044(8)
C11 0.0290(11) 0.0219(10) 0.0312(12) 0.0012(8) -0.0146(9) -0.0063(9)
C11A 0.0204(14) 0.0331(17) 0.0320(19) 0.0058(14) -0.0052(14) -0.0107(11)
C12 0.0405(12) 0.0201(10) 0.0289(11) 0.0010(8) -0.0146(10) -0.0071(9)
C12A 0.0281(15) 0.0335(16) 0.064(2) 0.0055(13) -0.0221(14) -0.0130(12)
C13 0.0602(18) 0.0301(13) 0.0357(14) 0.0075(10) -0.0152(13) -0.0180(13)
C13A 0.0594(19) 0.0330(15) 0.110(3) -0.0041(15) -0.0385(19) -0.0154(14)
C14 0.076(2) 0.0262(13) 0.0484(17) 0.0029(11) -0.0349(16) -0.0203(14)
C14A 0.057(2) 0.071(3) 0.061(2) -0.0109(18) -0.0329(19) -0.0068(19)
C15 0.0497(16) 0.0265(13) 0.0460(16) 0.0006(11) -0.0108(13) 0.0023(12)
C15A 0.0425(17) 0.063(2) 0.115(3) 0.022(2) -0.0373(19) -0.0308(16)
C16 0.0304(11) 0.0179(10) 0.0282(11) 0.0085(8) -0.0104(9) -0.0100(8)
C16A 0.0236(10) 0.0315(12) 0.0331(12) 0.0014(9) -0.0100(9) -0.0144(9)
C17 0.0284(10) 0.0214(10) 0.0182(9) 0.0032(7) -0.0068(8) -0.0062(8)
C17A 0.0196(9) 0.0247(10) 0.0278(10) 0.0044(8) -0.0095(8) -0.0056(8)
C18 0.0362(12) 0.0178(10) 0.0288(11) 0.0035(8) -0.0067(9) -0.0041(9)
C18A 0.0224(10) 0.0322(12) 0.0299(11) 0.0075(9) -0.0064(9) -0.0106(9)
C19 0.0318(12) 0.0239(11) 0.0332(12) 0.0048(9) -0.0066(9) 0.0034(9)
C19A 0.0265(11) 0.0362(12) 0.0223(11) 0.0058(9) -0.0056(9) -0.0029(9)
C20 0.0226(11) 0.0299(12) 0.0311(12) 0.0056(9) -0.0056(9) 0.0017(9)
C20A 0.0330(12) 0.0288(11) 0.0232(11) 0.0011(8) -0.0121(9) -0.0050(9)
C21 0.0222(10) 0.0251(10) 0.0194(9) 0.0033(7) -0.0060(8) -0.0039(8)
C21A 0.0263(10) 0.0215(10) 0.0226(10) 0.0039(7) -0.0121(8) -0.0040(8)
C22 0.0216(11) 0.0343(13) 0.0396(13) 0.0077(10) -0.0107(10) -0.0073(9)
C22A 0.0352(12) 0.0254(11) 0.0300(12) 0.0011(8) -0.0153(10) -0.0078(9)
C23 0.0269(12) 0.0361(13) 0.0524(15) 0.0102(11) -0.0137(11) -0.0126(10)
C23A 0.0487(14) 0.0201(10) 0.0299(11) 0.0024(8) -0.0165(10) -0.0075(10)
C24 0.0571(19) 0.0383(16) 0.068(2) 0.0007(14) -0.0269(16) -0.0220(14)
C24A 0.071(2) 0.0249(13) 0.0401(15) 0.0101(10) -0.0169(14) -0.0112(13)
C25 0.0417(15) 0.0436(16) 0.0431(15) 0.0141(12) -0.0103(12) -0.0115(12)
C25A 0.077(2) 0.0314(15) 0.0525(18) -0.0017(12) -0.0296(16) -0.0202(15)
C26 0.0349(16) 0.068(2) 0.093(3) 0.032(2) -0.0225(17) -0.0274(16)
C26A 0.0527(17) 0.0353(15) 0.0475(16) -0.0009(12) -0.0177(13) 0.0067(13)
C27 0.0364(13) 0.0224(11) 0.0397(13) 0.0124(9) -0.0163(11) -0.0107(10)
C27A 0.0352(13) 0.0283(12) 0.0325(13) 0.0126(9) -0.0130(10) -0.0117(10)
C28 0.100(3) 0.097(4) 0.108(4) 0.024(3) -0.007(3) -0.019(3)

loop_
_atom_type_symbol
_atom_type_description
_atom_type_scat_dispersion_real
_atom_type_scat_dispersion_imag
_atom_type_scat_source
C C 0.0033 0.0016 'International Tables Vol C Tables 4.2.6.8 and 6.1.1.4'
H H 0.0000 0.0000 'International Tables Vol C Tables 4.2.6.8 and 6.1.1.4'
N N 0.0061 0.0033 'International Tables Vol C Tables 4.2.6.8 and 6.1.1.4'
O O 0.0106 0.0060 'International Tables Vol C Tables 4.2.6.8 and 6.1.1.4'
S S 0.1246 0.1234 'International Tables Vol C Tables 4.2.6.8 and 6.1.1.4'
Cl Cl 0.1484 0.1585 'International Tables Vol C Tables 4.2.6.8 and 6.1.1.4'
Zn Zn 0.2839 1.4301 'International Tables Vol C Tables 4.2.6.8 and 6.1.1.4'

loop_
_geom_angle_atom_site_label_1
_geom_angle_atom_site_label_2
_geom_angle_atom_site_label_3
_geom_angle
O1 Zn1 N4 101.87(6)
O1 Zn1 N2 102.43(6)
N4 Zn1 N2 113.17(6)
O1 Zn1 N1 176.53(6)
N4 Zn1 N1 80.56(6)
N2 Zn1 N1 78.69(6)
O1 Zn1 S1 94.59(4)
N4 Zn1 S1 112.60(4)
N2 Zn1 S1 126.05(5)
N1 Zn1 S1 82.14(4)
O1A Zn2 N2A 101.40(6)
O1A Zn2 N4A 101.45(6)
N2A Zn2 N4A 111.88(6)
O1A Zn2 N1A 177.68(6)
N2A Zn2 N1A 80.53(6)
N4A Zn2 N1A 78.90(6)
O1A Zn2 S1A 95.42(4)
N2A Zn2 S1A 115.42(4)
N4A Zn2 S1A 124.92(5)
N1A Zn2 S1A 82.54(5)
O2 Cl1 O5 109.26(13)
O2 Cl1 O4 109.72(11)
O5 Cl1 O4 108.77(13)
O2 Cl1 O3 109.73(13)
O5 Cl1 O3 110.84(15)
O4 Cl1 O3 108.51(12)
O4A Cl2 O2A 109.40(13)
O4A Cl2 O3A 110.97(12)
O2A Cl2 O3A 109.77(12)
O4A Cl2 O5A 109.03(12)
O2A Cl2 O5A 108.77(12)
O3A Cl2 O5A 108.86(11)
C3 S1 C2 102.30(11)
C3 S1 Zn1 98.55(7)
C2 S1 Zn1 97.86(7)
C3A S1A C2A 102.16(12)
C3A S1A Zn2 97.98(8)
C2A S1A Zn2 98.54(8)
C27 O1 Zn1 123.09(13)
C27A O1A Zn2 124.54(14)
C28 O6 H6 109.5
C5 N1 C16 110.78(16)
C5 N1 C4 112.56(16)
C16 N1 C4 110.72(16)
C5 N1 Zn1 105.62(12)
C16 N1 Zn1 103.34(12)
C4 N1 Zn1 113.36(12)
C16A N1A C5A 110.38(17)
C16A N1A C4A 112.54(17)
C5A N1A C4A 111.29(17)
C16A N1A Zn2 105.24(12)
C5A N1A Zn2 104.20(12)
C4A N1A Zn2 112.73(13)
C6 N2 C10 119.14(16)
C6 N2 Zn1 115.38(13)
C10 N2 Zn1 124.75(13)
C6A N2A C10A 118.99(17)
C6A N2A Zn2 114.03(13)
C10A N2A Zn2 126.97(13)
C10 N3 C11 125.39(18)
C10 N3 H3N 117.7(17)
C11 N3 H3N 114.8(17)
C10A N3A C11A 127.8(2)
C10A N3A C11' 113.3(7)
C11A N3A C11' 19.6(7)
C10A N3A H3NA 117.2(19)
C11A N3A H3NA 115.0(19)
C11' N3A H3NA 127(2)
C17 N4 C21 118.94(16)
C17 N4 Zn1 114.29(13)
C21 N4 Zn1 126.76(13)
C17A N4A C21A 119.38(17)
C17A N4A Zn2 114.74(13)
C21A N4A Zn2 125.23(13)
C21 N5 C22 122.32(18)
C21 N5 H5N 118.8(17)
C22 N5 H5N 118.3(17)
C21A N5A C22A 125.93(19)
C21A N5A H5NA 114.9(18)
C22A N5A H5NA 117.3(18)
C2 C1 H1A 112.3(16)
C2 C1 H1B 110.1(18)
H1A C1 H1B 111(2)
C2 C1 H1C 110.4(17)
H1A C1 H1C 106(2)
H1B C1 H1C 107(2)
C2A C1A H1D 110.0(18)
C2A C1A H1E 108.1(19)
H1D C1A H1E 115(3)
C2A C1A H1F 108(2)
H1D C1A H1F 107(3)
H1E C1A H1F 108(3)
C1 C2 S1 112.36(17)
C1 C2 H2A 111.4(15)
S1 C2 H2A 102.6(15)
C1 C2 H2B 110.2(14)
S1 C2 H2B 106.0(14)
H2A C2 H2B 114(2)
C1A C2A S1A 112.7(2)
C1A C2A H2C 109.6(14)
S1A C2A H2C 104.7(15)
C1A C2A H2D 108.5(15)
S1A C2A H2D 106.8(15)
H2C C2A H2D 114(2)
C4 C3 S1 113.34(15)
C4 C3 H3A 112.2(14)
S1 C3 H3A 107.5(15)
C4 C3 H3B 111.2(16)
S1 C3 H3B 105.3(16)
H3A C3 H3B 107(2)
C4A C3A S1A 113.46(16)
C4A C3A H3C 112.0(16)
S1A C3A H3C 104.2(16)
C4A C3A H3D 109.5(15)
S1A C3A H3D 108.1(16)
H3C C3A H3D 109(2)
N1 C4 C3 112.24(17)
N1 C4 H4A 108.8(13)
C3 C4 H4A 109.6(13)
N1 C4 H4B 107.7(15)
C3 C4 H4B 108.3(15)
H4A C4 H4B 110(2)
N1A C4A C3A 112.89(19)
N1A C4A H4C 110.4(15)
C3A C4A H4C 107.6(15)
N1A C4A H4D 106.8(14)
C3A C4A H4D 108.3(14)
H4C C4A H4D 111(2)
N1 C5 C6 110.38(16)
N1 C5 H5A 110.4(14)
C6 C5 H5A 107.3(14)
N1 C5 H5B 112.9(13)
C6 C5 H5B 109.7(13)
H5A C5 H5B 105.9(19)
N1A C5A C6A 112.79(17)
N1A C5A H5C 108.4(14)
C6A C5A H5C 106.9(14)
N1A C5A H5D 111.7(15)
C6A C5A H5D 109.8(15)
H5C C5A H5D 107(2)
N2 C6 C7 122.96(19)
N2 C6 C5 115.51(17)
C7 C6 C5 121.53(19)
N2A C6A C7A 122.8(2)
N2A C6A C5A 116.18(17)
C7A C6A C5A 120.79(19)
C6 C7 C8 118.3(2)
C6 C7 H7 121.6(14)
C8 C7 H7 120.1(14)
C6A C7A C8A 118.1(2)
C6A C7A H7A 116.5(17)
C8A C7A H7A 125.1(17)
C9 C8 C7 119.9(2)
C9 C8 H8 118.9(14)
C7 C8 H8 121.2(14)
C9A C8A C7A 120.7(2)
C9A C8A H8A 119.2(17)
C7A C8A H8A 120.1(17)
C8 C9 C10 120.0(2)
C8 C9 H9 121.7(16)
C10 C9 H9 118.3(16)
C8A C9A C10A 119.2(2)
C8A C9A H9A 122.7(17)
C10A C9A H9A 118.0(17)
N3 C10 N2 116.54(17)
N3 C10 C9 123.80(19)
N2 C10 C9 119.66(18)
N3A C10A N2A 116.18(18)
N3A C10A C9A 123.8(2)
N2A C10A C9A 120.00(19)
N3 C11 C12 115.62(18)
N3 C11 H11A 109.1(14)
C12 C11 H11A 110.3(13)
N3 C11 H11B 105.7(13)
C12 C11 H11B 107.9(14)
H11A C11 H11B 107.9(18)
N3A C11A C12A 114.4(2)
N3A C11A H11C 108.7
C12A C11A H11C 108.7
N3A C11A H11D 108.7
C12A C11A H11D 108.7
H11C C11A H11D 107.6
N3A C11' C12' 104.1(13)
N3A C11' H11E 110.9
C12' C11' H11E 110.9
N3A C11' H11F 110.9
C12' C11' H11F 110.9
H11E C11' H11F 108.9
C14 C12 C15 109.6(2)
C14 C12 C13 109.8(2)
C15 C12 C13 109.3(2)
C14 C12 C11 107.68(19)
C15 C12 C11 110.2(2)
C13 C12 C11 110.22(18)
C13A C12A C11A 112.0(3)
C13A C12A C14A 108.3(3)
C11A C12A C14A 110.4(3)
C13A C12A C15A 109.6(3)
C11A C12A C15A 105.2(3)
C14A C12A C15A 111.2(3)
C14' C12' C11' 115.5(16)
C14' C12' C15A 130.3(15)
C11' C12' C15A 98.8(13)
C12 C13 H13A 111.0(19)
C12 C13 H13B 110.1(15)
H13A C13 H13B 110(2)
C12 C13 H13C 109.5(15)
H13A C13 H13C 107(2)
H13B C13 H13C 108(2)
C12 C14 H14A 110.8(17)
C12 C14 H14B 110.6(16)
H14A C14 H14B 110(2)
C12 C14 H14C 111(2)
H14A C14 H14C 108(3)
H14B C14 H14C 106(2)
C12' C14' H14G 109.5
C12' C14' H14H 109.5
H14G C14' H14H 109.5
C12' C14' H14I 109.5
H14G C14' H14I 109.5
H14H C14' H14I 109.5
C12 C15 H15A 110.2(19)
C12 C15 H15B 111.2(16)
H15A C15 H15B 105(3)
C12 C15 H15C 108.9(19)
H15A C15 H15C 110(3)
H15B C15 H15C 111(2)
C12A C15A C12' 39.8(7)
C12A C15A H15D 112.2(16)
C12' C15A H15D 72.3(17)
C12A C15A H15E 112(3)
C12' C15A H15E 121(3)
H15D C15A H15E 103(3)
C12A C15A H15F 109(3)
C12' C15A H15F 130(3)
H15D C15A H15F 116(3)
H15E C15A H15F 105(3)
N1 C16 C17 112.45(16)
N1 C16 H16A 109.2(13)
C17 C16 H16A 107.8(13)
N1 C16 H16B 110.5(14)
C17 C16 H16B 112.3(14)
H16A C16 H16B 104.1(18)
N1A C16A C17A 110.21(17)
N1A C16A H16C 109.6(15)
C17A C16A H16C 109.5(15)
N1A C16A H16D 109.9(14)
C17A C16A H16D 112.1(14)
H16C C16A H16D 105(2)
N4 C17 C18 123.1(2)
N4 C17 C16 115.97(17)
C18 C17 C16 120.75(19)
N4A C17A C18A 122.93(19)
N4A C17A C16A 115.24(17)
C18A C17A C16A 121.83(19)
C17 C18 C19 118.2(2)
C17 C18 H18 118.8(15)
C19 C18 H18 122.9(15)
C17A C18A C19A 118.0(2)
C17A C18A H18A 121.6(14)
C19A C18A H18A 120.3(14)
C20 C19 C18 120.3(2)
C20 C19 H19 120.8(15)
C18 C19 H19 118.8(15)
C20A C19A C18A 120.2(2)
C20A C19A H19A 118.4(15)
C18A C19A H19A 121.5(15)
C19 C20 C21 119.4(2)
C19 C20 H20 122.0(16)
C21 C20 H20 118.6(16)
C19A C20A C21A 119.9(2)
C19A C20A H20A 120.3(16)
C21A C20A H20A 119.8(16)
N5 C21 N4 117.47(17)
N5 C21 C20 122.56(19)
N4 C21 C20 119.98(19)
N5A C21A N4A 116.48(18)
N5A C21A C20A 123.87(19)
N4A C21A C20A 119.65(19)
N5 C22 C23 112.50(19)
N5 C22 H22A 106.5(13)
C23 C22 H22A 109.9(13)
N5 C22 H22B 107.0(15)
C23 C22 H22B 112.0(15)
H22A C22 H22B 108.7(19)
N5A C22A C23A 115.60(18)
N5A C22A H22C 111.7(14)
C23A C22A H22C 99.3(14)
N5A C22A H22D 110.1(15)
C23A C22A H22D 107.3(15)
H22C C22A H22D 112(2)
C25 C23 C24 110.5(2)
C25 C23 C22 110.5(2)
C24 C23 C22 110.5(2)
C25 C23 C26 109.3(3)
C24 C23 C26 109.0(3)
C22 C23 C26 106.9(2)
C25A C23A C22A 108.0(2)
C25A C23A C24A 110.3(2)
C22A C23A C24A 110.94(19)
C25A C23A C26A 109.3(2)
C22A C23A C26A 109.6(2)
C24A C23A C26A 108.7(2)
C23 C24 H24A 112.0(17)
C23 C24 H24B 107.1(19)
H24A C24 H24B 109(3)
C23 C24 H24C 107(2)
H24A C24 H24C 112(3)
H24B C24 H24C 110(3)
C23A C24A H24D 112.0(19)
C23A C24A H24E 112.3(18)
H24D C24A H24E 110(3)
C23A C24A H24F 106.0(18)
H24D C24A H24F 110(3)
H24E C24A H24F 106(3)
C23 C25 H25A 110.4(18)
C23 C25 H25B 114.8(18)
H25A C25 H25B 109(2)
C23 C25 H25C 112.5(18)
H25A C25 H25C 106(3)
H25B C25 H25C 103(2)
C23A C25A H25D 111.3(19)
C23A C25A H25E 108.9(17)
H25D C25A H25E 104(2)
C23A C25A H25F 111(2)
H25D C25A H25F 109(3)
H25E C25A H25F 112(3)
C23 C26 H26A 105(2)
C23 C26 H26B 106(2)
H26A C26 H26B 118(3)
C23 C26 H26C 108.8(18)
H26A C26 H26C 109(3)
H26B C26 H26C 110(3)
C23A C26A H26D 112.3(19)
C23A C26A H26E 113(2)
H26D C26A H26E 110(3)
C23A C26A H26F 111.2(16)
H26D C26A H26F 104(2)
H26E C26A H26F 107(2)
O1 C27 H27A 114.1(19)
O1 C27 H27B 111.2(15)
H27A C27 H27B 109(2)
O1 C27 H27C 115.2(17)
H27A C27 H27C 104(2)
H27B C27 H27C 103(2)
O1A C27A H27D 114(2)
O1A C27A H27E 112.4(16)
H27D C27A H27E 104(2)
O1A C27A H27F 112.6(17)
H27D C27A H27F 113(3)
H27E C27A H27F 100(2)
O6 C28 H28A 109.5
O6 C28 H28B 109.5
H28A C28 H28B 109.5
O6 C28 H28C 109.5
H28A C28 H28C 109.5
H28B C28 H28C 109.5

loop_
_geom_bond_atom_site_label_1
_geom_bond_atom_site_label_2
_geom_bond_distance
Zn1 O1 1.9535(14)
Zn1 N4 2.0765(16)
Zn1 N2 2.0954(16)
Zn1 N1 2.2124(16)
Zn1 S1 2.4900(5)
Zn2 O1A 1.9484(14)
Zn2 N2A 2.0859(16)
Zn2 N4A 2.1045(16)
Zn2 N1A 2.1917(17)
Zn2 S1A 2.4958(5)
Cl1 O2 1.4270(18)
Cl1 O5 1.428(2)
Cl1 O4 1.4291(16)
Cl1 O3 1.435(2)
Cl2 O4A 1.4237(18)
Cl2 O2A 1.4296(17)
Cl2 O3A 1.4359(18)
Cl2 O5A 1.4421(18)
S1 C3 1.806(2)
S1 C2 1.824(2)
S1A C3A 1.815(2)
S1A C2A 1.822(2)
O1 C27 1.404(2)
O1A C27A 1.402(2)
O6 C28 1.380(5)
O6 H6 0.8400
N1 C5 1.474(2)
N1 C16 1.479(3)
N1 C4 1.482(3)
N1A C16A 1.477(3)
N1A C5A 1.477(3)
N1A C4A 1.481(3)
N2 C6 1.359(3)
N2 C10 1.362(2)
N2A C6A 1.358(3)
N2A C10A 1.369(3)
N3 C10 1.347(3)
N3 C11 1.454(3)
N3 H3N 0.81(2)
N3A C10A 1.342(3)
N3A C11A 1.450(3)
N3A C11' 1.50(2)
N3A H3NA 0.85(3)
N4 C17 1.358(3)
N4 C21 1.366(3)
N4A C17A 1.356(3)
N4A C21A 1.363(2)
N5 C21 1.340(3)
N5 C22 1.459(3)
N5 H5N 0.80(2)
N5A C21A 1.346(3)
N5A C22A 1.458(3)
N5A H5NA 0.84(3)
C1 C2 1.510(3)
C1 H1A 0.99(3)
C1 H1B 1.05(4)
C1 H1C 0.92(3)
C1A C2A 1.512(3)
C1A H1D 1.01(3)
C1A H1E 0.97(4)
C1A H1F 1.00(4)
C2 H2A 0.94(3)
C2 H2B 1.00(3)
C2A H2C 0.95(3)
C2A H2D 0.99(3)
C3 C4 1.521(3)
C3 H3A 0.94(2)
C3 H3B 0.94(3)
C3A C4A 1.510(3)
C3A H3C 0.95(3)
C3A H3D 0.94(3)
C4 H4A 0.97(2)
C4 H4B 0.91(3)
C4A H4C 0.90(3)
C4A H4D 0.96(2)
C5 C6 1.509(3)
C5 H5A 0.96(2)
C5 H5B 0.95(2)
C5A C6A 1.508(3)
C5A H5C 0.95(2)
C5A H5D 0.91(2)
C6 C7 1.368(3)
C6A C7A 1.370(3)
C7 C8 1.394(3)
C7 H7 0.93(2)
C7A C8A 1.391(3)
C7A H7A 0.91(3)
C8 C9 1.365(3)
C8 H8 0.92(2)
C8A C9A 1.363(3)
C8A H8A 0.93(3)
C9 C10 1.413(3)
C9 H9 0.92(3)
C9A C10A 1.414(3)
C9A H9A 0.88(3)
C11 C12 1.538(3)
C11 H11A 0.96(2)
C11 H11B 0.98(2)
C11A C12A 1.524(4)
C11A H11C 0.9900
C11A H11D 0.9900
C11' C12' 1.63(3)
C11' H11E 0.9900
C11' H11F 0.9900
C12 C14 1.527(3)
C12 C15 1.527(4)
C12 C13 1.527(3)
C12A C13A 1.487(4)
C12A C14A 1.531(5)
C12A C15A 1.548(4)
C12' C14' 1.46(3)
C12' C15A 1.631(19)
C13 H13A 1.00(4)
C13 H13B 0.95(3)
C13 H13C 0.98(3)
C13A H13D 0.9800
C13A H13E 0.9800
C13A H13F 0.9800
C14 H14A 1.01(3)
C14 H14B 0.94(3)
C14 H14C 0.88(3)
C14A H14D 0.9800
C14A H14F 0.9800
C14A H14E 0.9800
C14' H14G 0.9800
C14' H14H 0.9800
C14' H14I 0.9800
C15 H15A 0.93(3)
C15 H15B 1.03(3)
C15 H15C 0.95(3)
C15A H15D 1.03(3)
C15A H15E 0.99(5)
C15A H15F 1.05(5)
C16 C17 1.508(3)
C16 H16A 1.00(2)
C16 H16B 0.94(2)
C16A C17A 1.508(3)
C16A H16C 0.95(2)
C16A H16D 0.94(2)
C17 C18 1.369(3)
C17A C18A 1.372(3)
C18 C19 1.391(3)
C18 H18 0.92(2)
C18A C19A 1.399(3)
C18A H18A 0.95(2)
C19 C20 1.371(3)
C19 H19 0.97(3)
C19A C20A 1.363(3)
C19A H19A 0.93(2)
C20 C21 1.414(3)
C20 H20 0.94(3)
C20A C21A 1.414(3)
C20A H20A 0.92(3)
C22 C23 1.531(3)
C22 H22A 0.98(2)
C22 H22B 0.95(2)
C22A C23A 1.527(3)
C22A H22C 1.12(3)
C22A H22D 1.04(3)
C23 C25 1.522(4)
C23 C24 1.530(4)
C23 C26 1.535(4)
C23A C25A 1.513(4)
C23A C24A 1.531(3)
C23A C26A 1.549(4)
C24 H24A 0.98(3)
C24 H24B 1.07(4)
C24 H24C 0.92(3)
C24A H24D 1.06(4)
C24A H24E 0.92(3)
C24A H24F 1.01(3)
C25 H25A 1.00(3)
C25 H25B 0.97(3)
C25 H25C 0.94(3)
C25A H25D 0.92(3)
C25A H25E 0.93(3)
C25A H25F 1.06(4)
C26 H26A 0.92(3)
C26 H26B 0.97(3)
C26 H26C 1.03(3)
C26A H26D 1.02(4)
C26A H26E 1.04(4)
C26A H26F 1.09(3)
C27 H27A 0.95(3)
C27 H27B 0.97(3)
C27 H27C 0.97(3)
C27A H27D 0.94(3)
C27A H27E 0.97(3)
C27A H27F 0.99(3)
C28 H28A 0.9800
C28 H28B 0.9800
C28 H28C 0.9800

loop_
_geom_hbond_atom_site_label_D
_geom_hbond_atom_site_label_H
_geom_hbond_atom_site_label_A
_geom_hbond_distance_DH
_geom_hbond_distance_HA
_geom_hbond_distance_DA
_geom_hbond_angle_DHA
_geom_hbond_site_symmetry_A
O6 H6 O5 0.84 2.27 2.992(4) 144.8 2_566
N3 H3N O1 0.81(2) 1.98(2) 2.765(2) 166(2) .
N3A H3NA O1A 0.85(3) 1.92(3) 2.750(2) 166(3) .
N5 H5N O1 0.80(2) 1.99(2) 2.767(2) 163(2) .
N5A H5NA O1A 0.84(3) 1.92(3) 2.752(2) 170(3) .

loop_
_geom_torsion_atom_site_label_1
_geom_torsion_atom_site_label_2
_geom_torsion_atom_site_label_3
_geom_torsion_atom_site_label_4
_geom_torsion
O1 Zn1 S1 C3 -175.23(9)
N4 Zn1 S1 C3 79.88(9)
N2 Zn1 S1 C3 -66.23(10)
N1 Zn1 S1 C3 3.58(9)
O1 Zn1 S1 C2 80.99(9)
N4 Zn1 S1 C2 -23.90(10)
N2 Zn1 S1 C2 -170.01(10)
N1 Zn1 S1 C2 -100.20(9)
O1A Zn2 S1A C3A 177.59(9)
N2A Zn2 S1A C3A -77.05(10)
N4A Zn2 S1A C3A 69.56(10)
N1A Zn2 S1A C3A -1.29(10)
O1A Zn2 S1A C2A -78.75(10)
N2A Zn2 S1A C2A 26.61(10)
N4A Zn2 S1A C2A 173.22(10)
N1A Zn2 S1A C2A 102.37(10)
N4 Zn1 O1 C27 145.94(16)
N2 Zn1 O1 C27 -96.80(16)
N1 Zn1 O1 C27 11.7(10)
S1 Zn1 O1 C27 31.68(16)
N2A Zn2 O1A C27A -141.54(16)
N4A Zn2 O1A C27A 103.07(17)
N1A Zn2 O1A C27A 4.6(16)
S1A Zn2 O1A C27A -24.22(16)
O1 Zn1 N1 C5 -81.8(10)
N4 Zn1 N1 C5 143.46(13)
N2 Zn1 N1 C5 27.35(12)
S1 Zn1 N1 C5 -101.95(12)
O1 Zn1 N1 C16 161.7(9)
N4 Zn1 N1 C16 27.05(12)
N2 Zn1 N1 C16 -89.06(12)
S1 Zn1 N1 C16 141.64(12)
O1 Zn1 N1 C4 41.8(10)
N4 Zn1 N1 C4 -92.86(14)
N2 Zn1 N1 C4 151.04(14)
S1 Zn1 N1 C4 21.74(13)
O1A Zn2 N1A C16A 70.4(15)
N2A Zn2 N1A C16A -143.28(13)
N4A Zn2 N1A C16A -28.58(13)
S1A Zn2 N1A C16A 99.29(13)
O1A Zn2 N1A C5A -173.4(15)
N2A Zn2 N1A C5A -27.09(12)
N4A Zn2 N1A C5A 87.60(12)
S1A Zn2 N1A C5A -144.52(12)
O1A Zn2 N1A C4A -52.6(16)
N2A Zn2 N1A C4A 93.71(15)
N4A Zn2 N1A C4A -151.60(15)
S1A Zn2 N1A C4A -23.73(14)
O1 Zn1 N2 C6 167.00(13)
N4 Zn1 N2 C6 -84.13(14)
N1 Zn1 N2 C6 -9.64(13)
S1 Zn1 N2 C6 61.82(15)
O1 Zn1 N2 C10 -22.88(16)
N4 Zn1 N2 C10 85.99(16)
N1 Zn1 N2 C10 160.48(16)
S1 Zn1 N2 C10 -128.06(14)
O1A Zn2 N2A C6A -168.11(13)
N4A Zn2 N2A C6A -60.70(14)
N1A Zn2 N2A C6A 13.20(13)
S1A Zn2 N2A C6A 90.20(13)
O1A Zn2 N2A C10A 10.45(16)
N4A Zn2 N2A C10A 117.86(15)
N1A Zn2 N2A C10A -168.23(16)
S1A Zn2 N2A C10A -91.24(15)
O1 Zn1 N4 C17 171.09(13)
N2 Zn1 N4 C17 61.87(14)
N1 Zn1 N4 C17 -11.43(13)
S1 Zn1 N4 C17 -88.77(13)
O1 Zn1 N4 C21 -10.23(16)
N2 Zn1 N4 C21 -119.45(15)
N1 Zn1 N4 C21 167.25(16)
S1 Zn1 N4 C21 89.91(15)
O1A Zn2 N4A C17A -167.27(13)
N2A Zn2 N4A C17A 85.35(14)
N1A Zn2 N4A C17A 10.39(13)
S1A Zn2 N4A C17A -62.26(15)
O1A Zn2 N4A C21A 22.03(16)
N2A Zn2 N4A C21A -85.35(16)
N1A Zn2 N4A C21A -160.31(16)
S1A Zn2 N4A C21A 127.03(14)
C3 S1 C2 C1 74.7(2)
Zn1 S1 C2 C1 175.31(18)
C3A S1A C2A C1A -77.1(2)
Zn2 S1A C2A C1A -177.19(19)
C2 S1 C3 C4 71.60(18)
Zn1 S1 C3 C4 -28.44(17)
C2A S1A C3A C4A -74.57(19)
Zn2 S1A C3A C4A 26.00(18)
C5 N1 C4 C3 73.0(2)
C16 N1 C4 C3 -162.36(18)
Zn1 N1 C4 C3 -46.8(2)
S1 C3 C4 N1 51.0(2)
C16A N1A C4A C3A -70.5(2)
C5A N1A C4A C3A 165.01(19)
Zn2 N1A C4A C3A 48.3(2)
S1A C3A C4A N1A -50.2(3)
C16 N1 C5 C6 70.9(2)
C4 N1 C5 C6 -164.49(17)
Zn1 N1 C5 C6 -40.30(18)
C16A N1A C5A C6A 149.85(17)
C4A N1A C5A C6A -84.4(2)
Zn2 N1A C5A C6A 37.32(19)
C10 N2 C6 C7 -1.4(3)
Zn1 N2 C6 C7 169.32(16)
C10 N2 C6 C5 178.46(17)
Zn1 N2 C6 C5 -10.8(2)
N1 C5 C6 N2 36.0(2)
N1 C5 C6 C7 -144.20(19)
C10A N2A C6A C7A 0.7(3)
Zn2 N2A C6A C7A 179.41(16)
C10A N2A C6A C5A -174.13(17)
Zn2 N2A C6A C5A 4.6(2)
N1A C5A C6A N2A -30.2(3)
N1A C5A C6A C7A 154.81(19)
N2 C6 C7 C8 2.0(3)
C5 C6 C7 C8 -177.80(19)
N2A C6A C7A C8A -2.4(3)
C5A C6A C7A C8A 172.3(2)
C6 C7 C8 C9 -0.8(3)
C6A C7A C8A C9A 2.1(4)
C7 C8 C9 C10 -0.9(3)
C7A C8A C9A C10A -0.3(4)
C11 N3 C10 N2 -161.77(18)
C11 N3 C10 C9 18.3(3)
C6 N2 C10 N3 179.58(17)
Zn1 N2 C10 N3 9.8(2)
C6 N2 C10 C9 -0.5(3)
Zn1 N2 C10 C9 -170.24(14)
C8 C9 C10 N3 -178.4(2)
C8 C9 C10 N2 1.6(3)
C11A N3A C10A N2A 172.2(2)
C11' N3A C10A N2A -172.3(9)
C11A N3A C10A C9A -7.8(4)
C11' N3A C10A C9A 7.7(9)
C6A N2A C10A N3A -178.85(17)
Zn2 N2A C10A N3A 2.7(3)
C6A N2A C10A C9A 1.2(3)
Zn2 N2A C10A C9A -177.35(14)
C8A C9A C10A N3A 178.7(2)
C8A C9A C10A N2A -1.3(3)
C10 N3 C11 C12 -110.3(2)
C10A N3A C11A C12A 119.7(3)
C11' N3A C11A C12A 73(3)
C10A N3A C11' C12' -176.0(10)
C11A N3A C11' C12' -34.8(19)
N3 C11 C12 C14 -176.2(2)
N3 C11 C12 C15 64.2(3)
N3 C11 C12 C13 -56.4(3)
N3A C11A C12A C13A 57.7(4)
N3A C11A C12A C14A -63.1(4)
N3A C11A C12A C15A 176.8(3)
N3A C11' C12' C14' 50.0(19)
N3A C11' C12' C15A -167.1(11)
C13A C12A C15A C12' 71.1(10)
C11A C12A C15A C12' -49.6(10)
C14A C12A C15A C12' -169.1(10)
C14' C12' C15A C12A -170(2)
C11' C12' C15A C12A 54.9(11)
C5 N1 C16 C17 -151.49(17)
C4 N1 C16 C17 82.9(2)
Zn1 N1 C16 C17 -38.79(18)
C5A N1A C16A C17A -69.8(2)
C4A N1A C16A C17A 165.19(18)
Zn2 N1A C16A C17A 42.0(2)
C21 N4 C17 C18 -1.7(3)
Zn1 N4 C17 C18 177.09(16)
C21 N4 C17 C16 173.42(17)
Zn1 N4 C17 C16 -7.8(2)
N1 C16 C17 N4 33.8(2)
N1 C16 C17 C18 -151.00(19)
C21A N4A C17A C18A 1.4(3)
Zn2 N4A C17A C18A -169.90(16)
C21A N4A C17A C16A -177.83(18)
Zn2 N4A C17A C16A 10.9(2)
N1A C16A C17A N4A -37.1(3)
N1A C16A C17A C18A 143.6(2)
N4 C17 C18 C19 3.4(3)
C16 C17 C18 C19 -171.5(2)
N4A C17A C18A C19A -1.8(3)
C16A C17A C18A C19A 177.4(2)
C17 C18 C19 C20 -1.7(3)
C17A C18A C19A C20A 0.9(3)
C18 C19 C20 C21 -1.5(3)
C18A C19A C20A C21A 0.3(3)
C22 N5 C21 N4 177.80(19)
C22 N5 C21 C20 -2.0(3)
C17 N4 C21 N5 178.50(17)
Zn1 N4 C21 N5 -0.1(3)
C17 N4 C21 C20 -1.6(3)
Zn1 N4 C21 C20 179.73(14)
C19 C20 C21 N5 -176.9(2)
C19 C20 C21 N4 3.2(3)
C22A N5A C21A N4A 159.51(19)
C22A N5A C21A C20A -20.5(3)
C17A N4A C21A N5A 179.89(17)
Zn2 N4A C21A N5A -9.8(2)
C17A N4A C21A C20A -0.1(3)
Zn2 N4A C21A C20A 170.21(14)
C19A C20A C21A N5A 179.3(2)
C19A C20A C21A N4A -0.7(3)
C21 N5 C22 C23 175.9(2)
C21A N5A C22A C23A 111.5(2)
N5 C22 C23 C25 -58.3(3)
N5 C22 C23 C24 64.4(3)
N5 C22 C23 C26 -177.2(3)
N5A C22A C23A C25A 174.5(2)
N5A C22A C23A C24A 53.5(3)
N5A C22A C23A C26A -66.5(3)
